data_7128197
loop_
_publ_author_name
'Kameo, Hajime'
'Mushiake, Akihiro'
'Isasa, Tomohito'
'Matsuzaka, Hiroyuki'
'Bourissou, Didier'

_publ_section_title
;
 Pd/Ni-Catalyzed Germa-Suzuki coupling <i>via</i> dual Ge-F bond
 activation.
;
_journal_issue 41
_journal_name_full 'Chemical communications (Cambridge, England)'
_journal_page_first 5004
_journal_page_last 5007
_journal_paper_doi 10.1039/d1cc01392k
_journal_volume 57
_journal_year 2021
_chemical_formula_moiety 'C48 H33 F5 Ge P2 Pd'
_chemical_formula_sum 'C48 H33 F5 Ge P2 Pd'
_chemical_formula_weight 945.67
_chemical_properties_physical Air-sensitive
_space_group_crystal_system monoclinic
_space_group_IT_number 14
_space_group_name_Hall '-P 2yn'
_space_group_name_H-M_alt 'P 1 21/n 1'
_audit_creation_date 2017-7-5
_audit_creation_method 'generated by ACTA instruction via SHELXL-2014/7'
_audit_update_record
;
2020-12-11 deposited with the CCDC.	2021-04-20 downloaded from the CCDC.
;
_cell_angle_alpha 90
_cell_angle_beta 109.1720(16)
_cell_angle_gamma 90
_cell_formula_units_Z 4
_cell_length_a 12.4393(5)
_cell_length_b 18.8866(6)
_cell_length_c 18.6647(8)
_cell_measurement_reflns_used 8603
_cell_measurement_temperature 200(2)
_cell_measurement_theta_max 27.4816
_cell_measurement_theta_min 2.0414
_cell_volume 4141.8(3)
_computing_cell_refinement 'CrystalClear (Rigaku Inc., 2007)'
_computing_data_collection 'CrystalClear (Rigaku Inc., 2007)'
_computing_data_reduction 'CrystalClear (Rigaku Inc., 2007)'
_computing_molecular_graphics 'Ortep for Windows (Farrugia, 2012)'
_computing_publication_material 'WinGX publication routines (Farrugia, 2012)'
_computing_structure_refinement 'SHELXL-2014 (Sheldrick, 2014)'
_computing_structure_solution SIR97
_diffrn_ambient_temperature 200(2)
_diffrn_detector_area_resol_mean 7.32
_diffrn_measured_fraction_theta_full 0.995
_diffrn_measured_fraction_theta_max 0.981
_diffrn_measurement_details
;
scan:
	Number of images: 600
	           Slice: -80.0000 - 100.0000
	     Image width: 0.3000
	        Exp time: 12.0000
	   Rotation axis: Phi
	           Omega: 0.0000
	             Chi: 0.0000
	             Phi: 0.0000
	             XTD: 55.2197
	          2theta: 24.9247
scan:
	Number of images: 200
	           Slice: -15.0000 - 45.0000
	     Image width: 0.3000
	        Exp time: 12.0000
	   Rotation axis: Omega
	           Omega: 0.0000
	             Chi: 90.0000
	             Phi: 0.0000
	             XTD: 55.2197
	          2theta: 24.9247
scan:
	Number of images: 200
	           Slice: -15.0000 - 45.0000
	     Image width: 0.3000
	        Exp time: 12.0000
	   Rotation axis: Omega
	           Omega: 0.0000
	             Chi: 90.0000
	             Phi: 90.0000
	             XTD: 55.2197
	          2theta: 24.9247
scan:
	Number of images: 200
	           Slice: -15.0000 - 45.0000
	     Image width: 0.3000
	        Exp time: 12.0000
	   Rotation axis: Omega
	           Omega: 0.0000
	             Chi: 90.0000
	             Phi: 180.0000
	             XTD: 55.2197
	          2theta: 24.9247
scan:
	Number of images: 200
	           Slice: -15.0000 - 45.0000
	     Image width: 0.3000
	        Exp time: 12.0000
	   Rotation axis: Omega
	           Omega: 0.0000
	             Chi: 90.0000
	             Phi: 270.0000
	             XTD: 55.2197
	          2theta: 24.9247

;
_diffrn_measurement_device 'Mercury CCD (2x2 bin mode)'
_diffrn_measurement_device_details 'AFC7: Eulerian 3-circle'
_diffrn_measurement_device_type 'Rigaku/MSC Mercury CCD'
_diffrn_measurement_method '\w and \f'
_diffrn_radiation_detector CCD
_diffrn_radiation_monochromator 'Graphite Monochromator'
_diffrn_radiation_source 'Rotating Anode'
_diffrn_radiation_type MoK\a
_diffrn_radiation_wavelength 0.71070
_diffrn_reflns_av_R_equivalents 0.0414
_diffrn_reflns_av_unetI/netI 0.0531
_diffrn_reflns_Laue_measured_fraction_full 0.995
_diffrn_reflns_Laue_measured_fraction_max 0.981
_diffrn_reflns_limit_h_max 15
_diffrn_reflns_limit_h_min -16
_diffrn_reflns_limit_k_max 24
_diffrn_reflns_limit_k_min -22
_diffrn_reflns_limit_l_max 16
_diffrn_reflns_limit_l_min -24
_diffrn_reflns_number 30332
_diffrn_reflns_point_group_measured_fraction_full 0.995
_diffrn_reflns_point_group_measured_fraction_max 0.981
_diffrn_reflns_reduction_process 'Lp corrections applied'
_diffrn_reflns_theta_full 25.242
_diffrn_reflns_theta_max 27.484
_diffrn_reflns_theta_min 2.447
_diffrn_source_current 250.0000
_diffrn_source_power 12.5000
_diffrn_source_voltage 50.0000
_exptl_absorpt_coefficient_mu 1.293
_exptl_absorpt_correction_T_max 1.0000
_exptl_absorpt_correction_T_min 0.8857
_exptl_absorpt_correction_type multi-scan
_exptl_absorpt_process_details 'REQAB (Rigaku, 1998)'
_exptl_crystal_colour Colorless
_exptl_crystal_density_diffrn 1.517
_exptl_crystal_density_method 'not measured'
_exptl_crystal_description Platelet
_exptl_crystal_F_000 1896
_exptl_crystal_preparation 'mounted on the CryoLoop with Palaton oil and placed in N2 stream at 200(2) K'
_exptl_crystal_recrystallization_method 'Re-crystallisation from solvent: THF / Et2O'
_exptl_crystal_size_max 0.140
_exptl_crystal_size_mid 0.130
_exptl_crystal_size_min 0.060
_refine_diff_density_max 0.583
_refine_diff_density_min -0.549
_refine_diff_density_rms 0.081
_refine_ls_extinction_method none
_refine_ls_goodness_of_fit_ref 1.063
_refine_ls_hydrogen_treatment constr
_refine_ls_matrix_type full
_refine_ls_number_parameters 514
_refine_ls_number_reflns 9331
_refine_ls_number_restraints 0
_refine_ls_restrained_S_all 1.063
_refine_ls_R_factor_all 0.0551
_refine_ls_R_factor_gt 0.0402
_refine_ls_shift/su_max 0.001
_refine_ls_shift/su_mean 0.000
_refine_ls_structure_factor_coef Fsqd
_refine_ls_weighting_details 'w=1/[\s^2^(Fo^2^)+(0.0390P)^2^] where P=(Fo^2^+2Fc^2^)/3'
_refine_ls_weighting_scheme calc
_refine_ls_wR_factor_gt 0.0831
_refine_ls_wR_factor_ref 0.0905
_reflns_number_gt 7502
_reflns_number_total 9331
_reflns_threshold_expression 'I > 2\s(I)'
_cod_data_source_file d1cc01392k2.cif
_cod_data_source_block GePdC6F5
_cod_depositor_comments
;
The following automatic conversions were performed:

data item '_exptl_absorpt_correction_type' value 'Multi-scan' was
changed to 'multi-scan' in accordance with the
/home/data/users/saulius/crontab/automatic-downloads/rss-feeds/RSC/lib/dictionaries/cif_core.dic
dictionary named 'cif_core.dic' version 2.4.2 last updated on
2011-04-26.

Automatic conversion script
Id: cif_fix_values 7556 2019-12-06 15:28:31Z antanas 

 Adding full bibliography for 7128196--7128199.cif.
;
_cod_original_sg_symbol_H-M 'P 21/n'
_cod_database_code 7128197
_shelx_shelxl_version_number 2014/7
_shelx_space_group_comment
;
The symmetry employed for this shelxl refinement is uniquely defined
by the following loop, which should always be used as a source of
symmetry information in preference to the above space-group names.
They are only intended as comments.
;
_shelx_estimated_absorpt_t_min 0.840
_shelx_estimated_absorpt_t_max 0.926

loop_
_space_group_symop_operation_xyz
'x, y, z'
'-x+1/2, y+1/2, -z+1/2'
'-x, -y, -z'
'x-1/2, -y-1/2, z-1/2'

loop_
_atom_site_label
_atom_site_type_symbol
_atom_site_fract_x
_atom_site_fract_y
_atom_site_fract_z
_atom_site_U_iso_or_equiv
_atom_site_adp_type
_atom_site_occupancy
_atom_site_site_symmetry_order
_atom_site_calc_flag
_atom_site_refinement_flags_posn
_atom_site_refinement_flags_adp
_atom_site_refinement_flags_occupancy
_atom_site_disorder_assembly
_atom_site_disorder_group
Pd1 Pd 0.41111(2) 0.20610(2) 0.15445(2) 0.02474(7) Uani 1 1 d . . . . .
Ge1 Ge 0.27603(3) 0.15379(2) 0.20587(2) 0.02533(8) Uani 1 1 d . . . . .
C1 C 0.1455(3) 0.09368(16) 0.15157(14) 0.0298(7) Uani 1 1 d . . . . .
C2 C 0.0427(3) 0.12215(18) 0.10720(17) 0.0415(8) Uani 1 1 d . . . . .
H2A H 0.0348 0.1721 0.1022 0.050 Uiso 1 1 calc R U . . .
C3 C -0.0493(3) 0.0790(2) 0.06976(19) 0.0526(9) Uani 1 1 d . . . . .
H3A H -0.1191 0.0995 0.0394 0.063 Uiso 1 1 calc R U . . .
C4 C -0.0385(4) 0.0064(2) 0.07699(19) 0.0561(10) Uani 1 1 d . . . . .
H4A H -0.1013 -0.0232 0.0519 0.067 Uiso 1 1 calc R U . . .
C5 C 0.0627(4) -0.0228(2) 0.12033(19) 0.0555(10) Uani 1 1 d . . . . .
H5A H 0.0703 -0.0727 0.1252 0.067 Uiso 1 1 calc R U . . .
C6 C 0.1542(3) 0.02081(17) 0.15722(16) 0.0398(8) Uani 1 1 d . . . . .
H6A H 0.2242 0.0001 0.1869 0.048 Uiso 1 1 calc R U . . .
P1 P 0.27934(7) 0.29455(4) 0.12570(4) 0.02839(17) Uani 1 1 d . . . . .
C7 C 0.2134(2) 0.23847(15) 0.24022(14) 0.0273(6) Uani 1 1 d . . . . .
C8 C 0.1670(3) 0.23996(17) 0.29882(16) 0.0356(7) Uani 1 1 d . . . . .
H8A H 0.1625 0.1976 0.3251 0.043 Uiso 1 1 calc R U . . .
C9 C 0.1276(3) 0.30271(17) 0.31889(18) 0.0459(9) Uani 1 1 d . . . . .
H9A H 0.0963 0.3029 0.3589 0.055 Uiso 1 1 calc R U . . .
C10 C 0.1330(3) 0.36529(18) 0.28163(18) 0.0481(9) Uani 1 1 d . . . . .
H10A H 0.1054 0.4082 0.2957 0.058 Uiso 1 1 calc R U . . .
C11 C 0.1793(3) 0.36443(17) 0.22322(17) 0.0396(8) Uani 1 1 d . . . . .
H11A H 0.1840 0.4070 0.1974 0.048 Uiso 1 1 calc R U . . .
C12 C 0.2187(3) 0.30149(15) 0.20262(15) 0.0296(7) Uani 1 1 d . . . . .
C13 C 0.1602(3) 0.27680(16) 0.04037(15) 0.0339(7) Uani 1 1 d . . . . .
C14 C 0.0527(3) 0.30555(18) 0.02754(19) 0.0490(9) Uani 1 1 d . . . . .
H14A H 0.0405 0.3377 0.0633 0.059 Uiso 1 1 calc R U . . .
C15 C -0.0368(4) 0.2879(2) -0.0367(2) 0.0629(11) Uani 1 1 d . . . . .
H15A H -0.1106 0.3066 -0.0442 0.076 Uiso 1 1 calc R U . . .
C16 C -0.0186(4) 0.2431(2) -0.08951(19) 0.0586(11) Uani 1 1 d . . . . .
H16A H -0.0796 0.2319 -0.1343 0.070 Uiso 1 1 calc R U . . .
C17 C 0.0874(4) 0.2143(2) -0.07817(17) 0.0554(11) Uani 1 1 d . . . . .
H17A H 0.0992 0.1833 -0.1149 0.067 Uiso 1 1 calc R U . . .
C18 C 0.1769(3) 0.23067(18) -0.01302(16) 0.0417(8) Uani 1 1 d . . . . .
H18A H 0.2498 0.2103 -0.0049 0.050 Uiso 1 1 calc R U . . .
C19 C 0.3300(3) 0.38235(16) 0.11188(17) 0.0357(7) Uani 1 1 d . . . . .
C20 C 0.4047(3) 0.41739(19) 0.1732(2) 0.0509(9) Uani 1 1 d . . . . .
H20A H 0.4228 0.3978 0.2226 0.061 Uiso 1 1 calc R U . . .
C21 C 0.4532(4) 0.4807(2) 0.1627(3) 0.0652(12) Uani 1 1 d . . . . .
H21A H 0.5029 0.5053 0.2052 0.078 Uiso 1 1 calc R U . . .
C22 C 0.4295(4) 0.5087(2) 0.0902(3) 0.0734(14) Uani 1 1 d . . . . .
H22A H 0.4645 0.5515 0.0827 0.088 Uiso 1 1 calc R U . . .
C23 C 0.3556(4) 0.4740(2) 0.0297(3) 0.0675(13) Uani 1 1 d . . . . .
H23A H 0.3383 0.4934 -0.0197 0.081 Uiso 1 1 calc R U . . .
C24 C 0.3059(3) 0.41125(18) 0.03969(18) 0.0472(9) Uani 1 1 d . . . . .
H24A H 0.2549 0.3876 -0.0029 0.057 Uiso 1 1 calc R U . . .
P2 P 0.51557(7) 0.10860(4) 0.20616(4) 0.02576(17) Uani 1 1 d . . . . .
C25 C 0.3697(3) 0.09325(14) 0.28893(13) 0.0267(6) Uani 1 1 d . . . . .
C26 C 0.3340(3) 0.06415(16) 0.34680(14) 0.0322(7) Uani 1 1 d . . . . .
H26A H 0.2615 0.0762 0.3498 0.039 Uiso 1 1 calc R U . . .
C27 C 0.4036(3) 0.01817(16) 0.39918(14) 0.0360(8) Uani 1 1 d . . . . .
H27A H 0.3795 0.0000 0.4389 0.043 Uiso 1 1 calc R U . . .
C28 C 0.5073(3) -0.00158(17) 0.39460(14) 0.0366(8) Uani 1 1 d . . . . .
H28A H 0.5540 -0.0337 0.4307 0.044 Uiso 1 1 calc R U . . .
C29 C 0.5443(3) 0.02516(16) 0.33732(14) 0.0327(7) Uani 1 1 d . . . . .
H29A H 0.6157 0.0112 0.3337 0.039 Uiso 1 1 calc R U . . .
C30 C 0.4749(3) 0.07294(15) 0.28511(13) 0.0266(6) Uani 1 1 d . . . . .
C31 C 0.6672(3) 0.12359(16) 0.24572(15) 0.0327(7) Uani 1 1 d . . . . .
C32 C 0.7381(3) 0.11883(19) 0.20213(19) 0.0462(9) Uani 1 1 d . . . . .
H32A H 0.7090 0.1013 0.1517 0.055 Uiso 1 1 calc R U . . .
C33 C 0.8497(4) 0.1391(2) 0.2310(2) 0.0645(11) Uani 1 1 d . . . . .
H33A H 0.8972 0.1359 0.2004 0.077 Uiso 1 1 calc R U . . .
C34 C 0.8938(4) 0.1643(2) 0.3044(3) 0.0690(12) Uani 1 1 d . . . . .
H34A H 0.9718 0.1773 0.3247 0.083 Uiso 1 1 calc R U . . .
C35 C 0.8235(4) 0.1704(2) 0.3476(2) 0.0609(11) Uani 1 1 d . . . . .
H35A H 0.8528 0.1888 0.3977 0.073 Uiso 1 1 calc R U . . .
C36 C 0.7120(3) 0.15037(18) 0.31933(17) 0.0427(8) Uani 1 1 d . . . . .
H36A H 0.6646 0.1547 0.3499 0.051 Uiso 1 1 calc R U . . .
C37 C 0.4947(3) 0.03469(15) 0.14037(14) 0.0290(7) Uani 1 1 d . . . . .
C38 C 0.3972(3) 0.03436(17) 0.07744(15) 0.0356(7) Uani 1 1 d . . . . .
H38A H 0.3466 0.0736 0.0679 0.043 Uiso 1 1 calc R U . . .
C39 C 0.3728(3) -0.02329(18) 0.02791(17) 0.0435(8) Uani 1 1 d . . . . .
H39A H 0.3053 -0.0235 -0.0149 0.052 Uiso 1 1 calc R U . . .
C40 C 0.4461(3) -0.07934(18) 0.04112(17) 0.0459(9) Uani 1 1 d . . . . .
H40A H 0.4296 -0.1183 0.0071 0.055 Uiso 1 1 calc R U . . .
C41 C 0.5436(3) -0.07981(17) 0.10334(17) 0.0451(9) Uani 1 1 d . . . . .
H41A H 0.5941 -0.1190 0.1121 0.054 Uiso 1 1 calc R U . . .
C42 C 0.5681(3) -0.02285(16) 0.15327(15) 0.0364(7) Uani 1 1 d . . . . .
H42A H 0.6353 -0.0233 0.1963 0.044 Uiso 1 1 calc R U . . .
C43 C 0.5390(3) 0.26105(15) 0.12599(15) 0.0284(6) Uani 1 1 d . . . . .
C44 C 0.6224(3) 0.29906(17) 0.17886(16) 0.0402(8) Uani 1 1 d . . . . .
C45 C 0.7079(4) 0.3355(2) 0.16387(19) 0.0546(10) Uani 1 1 d . . . . .
C46 C 0.7118(4) 0.3356(2) 0.0909(2) 0.0547(10) Uani 1 1 d . . . . .
C47 C 0.6317(3) 0.29978(18) 0.03614(18) 0.0461(9) Uani 1 1 d . . . . .
C48 C 0.5476(3) 0.26369(15) 0.05476(14) 0.0302(7) Uani 1 1 d . . . . .
F1 F 0.6219(2) 0.30255(11) 0.25185(9) 0.0608(6) Uani 1 1 d . . . . .
F2 F 0.7872(2) 0.37174(15) 0.21798(13) 0.0909(9) Uani 1 1 d . . . . .
F3 F 0.7951(2) 0.37102(15) 0.07444(14) 0.0886(9) Uani 1 1 d . . . . .
F4 F 0.6345(2) 0.30020(13) -0.03579(11) 0.0721(8) Uani 1 1 d . . . . .
F5 F 0.46867(17) 0.22970(10) -0.00380(8) 0.0443(5) Uani 1 1 d . . . . .

loop_
_atom_site_aniso_label
_atom_site_aniso_U_11
_atom_site_aniso_U_22
_atom_site_aniso_U_33
_atom_site_aniso_U_23
_atom_site_aniso_U_13
_atom_site_aniso_U_12
Pd1 0.02729(14) 0.02195(12) 0.02560(11) 0.00143(8) 0.00952(9) -0.00034(9)
Ge1 0.02596(19) 0.02185(17) 0.02876(14) 0.00025(11) 0.00977(13) -0.00137(13)
C1 0.0321(19) 0.0301(17) 0.0277(13) -0.0027(11) 0.0105(12) -0.0039(13)
C2 0.035(2) 0.037(2) 0.0471(17) 0.0000(14) 0.0069(15) 0.0006(16)
C3 0.030(2) 0.059(3) 0.056(2) -0.0065(17) -0.0025(16) -0.0036(18)
C4 0.052(3) 0.054(3) 0.056(2) -0.0124(18) 0.0087(19) -0.019(2)
C5 0.059(3) 0.036(2) 0.059(2) -0.0011(16) 0.0030(19) -0.0181(19)
C6 0.042(2) 0.0327(19) 0.0381(15) -0.0003(13) 0.0034(14) -0.0068(16)
P1 0.0312(5) 0.0233(4) 0.0309(3) 0.0030(3) 0.0105(3) 0.0020(3)
C7 0.0222(17) 0.0248(16) 0.0336(13) -0.0029(11) 0.0072(12) -0.0019(12)
C8 0.039(2) 0.0317(18) 0.0413(15) -0.0001(13) 0.0201(14) -0.0012(15)
C9 0.060(3) 0.037(2) 0.0520(18) -0.0077(15) 0.0336(19) -0.0001(17)
C10 0.066(3) 0.0317(19) 0.0588(19) -0.0063(15) 0.037(2) 0.0048(18)
C11 0.045(2) 0.0288(18) 0.0485(17) 0.0036(13) 0.0206(16) 0.0020(15)
C12 0.0298(18) 0.0267(16) 0.0317(13) -0.0004(11) 0.0091(13) 0.0009(13)
C13 0.038(2) 0.0304(17) 0.0322(14) 0.0066(12) 0.0092(13) -0.0005(14)
C14 0.044(2) 0.040(2) 0.0542(19) 0.0048(15) 0.0036(17) 0.0113(17)
C15 0.042(3) 0.063(3) 0.067(2) 0.015(2) -0.004(2) 0.009(2)
C16 0.052(3) 0.064(3) 0.0396(18) 0.0112(18) -0.0114(17) -0.005(2)
C17 0.063(3) 0.068(3) 0.0298(16) -0.0025(15) 0.0078(17) -0.007(2)
C18 0.039(2) 0.050(2) 0.0351(15) 0.0040(14) 0.0109(14) 0.0018(17)
C19 0.036(2) 0.0257(17) 0.0501(17) 0.0047(13) 0.0201(15) 0.0045(14)
C20 0.051(3) 0.035(2) 0.065(2) 0.0025(16) 0.0159(19) -0.0063(18)
C21 0.064(3) 0.035(2) 0.098(3) -0.009(2) 0.030(2) -0.014(2)
C22 0.077(4) 0.039(2) 0.123(4) 0.013(3) 0.058(3) -0.008(2)
C23 0.090(4) 0.048(3) 0.083(3) 0.021(2) 0.054(3) -0.002(2)
C24 0.055(3) 0.039(2) 0.0548(19) 0.0073(15) 0.0282(18) 0.0009(18)
P2 0.0268(4) 0.0249(4) 0.0259(3) 0.0010(3) 0.0092(3) 0.0009(3)
C25 0.0315(18) 0.0222(15) 0.0256(12) -0.0025(10) 0.0082(12) -0.0037(13)
C26 0.036(2) 0.0332(18) 0.0303(13) -0.0023(12) 0.0152(13) -0.0037(14)
C27 0.050(2) 0.0334(18) 0.0247(13) -0.0022(12) 0.0130(14) -0.0077(16)
C28 0.045(2) 0.0362(19) 0.0248(13) 0.0053(12) 0.0063(13) 0.0010(15)
C29 0.0334(19) 0.0333(18) 0.0298(13) 0.0028(12) 0.0082(13) 0.0025(14)
C30 0.0307(18) 0.0242(15) 0.0245(12) -0.0010(10) 0.0086(12) 0.0001(13)
C31 0.0274(18) 0.0308(18) 0.0392(15) 0.0054(12) 0.0099(13) 0.0034(14)
C32 0.039(2) 0.056(2) 0.0488(17) 0.0033(16) 0.0210(17) -0.0007(18)
C33 0.039(3) 0.085(3) 0.078(3) 0.008(2) 0.030(2) -0.004(2)
C34 0.031(2) 0.080(3) 0.090(3) 0.004(2) 0.012(2) -0.016(2)
C35 0.041(3) 0.074(3) 0.061(2) -0.011(2) 0.0060(19) -0.015(2)
C36 0.035(2) 0.048(2) 0.0449(16) -0.0108(15) 0.0121(15) -0.0114(16)
C37 0.0358(19) 0.0257(16) 0.0290(13) 0.0028(11) 0.0152(13) -0.0009(13)
C38 0.035(2) 0.0341(18) 0.0380(15) -0.0023(13) 0.0122(14) 0.0015(14)
C39 0.043(2) 0.045(2) 0.0417(16) -0.0105(14) 0.0133(15) -0.0081(17)
C40 0.064(3) 0.037(2) 0.0411(17) -0.0106(14) 0.0242(18) -0.0117(18)
C41 0.066(3) 0.0283(18) 0.0492(18) 0.0047(14) 0.0303(19) 0.0091(17)
C42 0.046(2) 0.0322(18) 0.0324(14) 0.0036(12) 0.0142(14) 0.0040(15)
C43 0.0302(18) 0.0207(15) 0.0365(14) 0.0031(11) 0.0139(13) -0.0017(13)
C44 0.048(2) 0.042(2) 0.0324(15) -0.0062(13) 0.0150(15) -0.0103(16)
C45 0.053(3) 0.055(3) 0.0532(19) -0.0149(17) 0.0144(19) -0.027(2)
C46 0.057(3) 0.050(2) 0.070(2) -0.0063(18) 0.037(2) -0.023(2)
C47 0.059(3) 0.045(2) 0.0444(17) 0.0000(15) 0.0311(18) -0.0045(18)
C48 0.0351(19) 0.0239(16) 0.0293(13) -0.0034(11) 0.0075(13) 0.0014(13)
F1 0.0797(18) 0.0704(16) 0.0336(9) -0.0151(9) 0.0205(10) -0.0253(12)
F2 0.090(2) 0.100(2) 0.0796(15) -0.0357(14) 0.0241(15) -0.0639(17)
F3 0.087(2) 0.095(2) 0.1063(18) -0.0083(15) 0.0610(17) -0.0483(17)
F4 0.095(2) 0.0885(19) 0.0521(12) 0.0001(11) 0.0499(13) -0.0160(14)
F5 0.0528(14) 0.0454(12) 0.0313(8) -0.0043(8) 0.0094(8) -0.0052(10)

loop_
_atom_type_symbol
_atom_type_description
_atom_type_scat_dispersion_real
_atom_type_scat_dispersion_imag
_atom_type_scat_source
C C 0.0033 0.0016 'International Tables Vol C Tables 4.2.6.8 and 6.1.1.4'
H H 0.0000 0.0000 'International Tables Vol C Tables 4.2.6.8 and 6.1.1.4'
F F 0.0171 0.0103 'International Tables Vol C Tables 4.2.6.8 and 6.1.1.4'
P P 0.1023 0.0942 'International Tables Vol C Tables 4.2.6.8 and 6.1.1.4'
Ge Ge 0.1547 1.8001 'International Tables Vol C Tables 4.2.6.8 and 6.1.1.4'
Pd Pd -0.9988 1.0072 'International Tables Vol C Tables 4.2.6.8 and 6.1.1.4'

loop_
_geom_angle_atom_site_label_1
_geom_angle_atom_site_label_2
_geom_angle_atom_site_label_3
_geom_angle
_geom_angle_site_symmetry_1
_geom_angle_site_symmetry_3
_geom_angle_publ_flag
C43 Pd1 P2 97.58(8) . . ?
C43 Pd1 P1 97.11(8) . . ?
P2 Pd1 P1 163.57(3) . . ?
C43 Pd1 Ge1 170.75(7) . . ?
P2 Pd1 Ge1 82.82(2) . . ?
P1 Pd1 Ge1 81.50(2) . . ?
C1 Ge1 C25 104.19(12) . . ?
C1 Ge1 C7 106.72(12) . . ?
C25 Ge1 C7 114.13(11) . . ?
C1 Ge1 Pd1 126.74(7) . . ?
C25 Ge1 Pd1 104.02(8) . . ?
C7 Ge1 Pd1 101.45(8) . . ?
C6 C1 C2 117.8(3) . . ?
C6 C1 Ge1 120.3(2) . . ?
C2 C1 Ge1 121.9(2) . . ?
C1 C2 C3 121.3(3) . . ?
C1 C2 H2A 119.4 . . ?
C3 C2 H2A 119.4 . . ?
C4 C3 C2 119.7(4) . . ?
C4 C3 H3A 120.2 . . ?
C2 C3 H3A 120.2 . . ?
C5 C4 C3 119.9(4) . . ?
C5 C4 H4A 120.0 . . ?
C3 C4 H4A 120.0 . . ?
C4 C5 C6 119.9(4) . . ?
C4 C5 H5A 120.0 . . ?
C6 C5 H5A 120.0 . . ?
C1 C6 C5 121.4(3) . . ?
C1 C6 H6A 119.3 . . ?
C5 C6 H6A 119.3 . . ?
C13 P1 C19 105.34(14) . . ?
C13 P1 C12 105.84(14) . . ?
C19 P1 C12 107.23(13) . . ?
C13 P1 Pd1 112.84(11) . . ?
C19 P1 Pd1 116.45(11) . . ?
C12 P1 Pd1 108.51(10) . . ?
C12 C7 C8 118.5(3) . . ?
C12 C7 Ge1 116.05(19) . . ?
C8 C7 Ge1 125.4(2) . . ?
C9 C8 C7 120.4(3) . . ?
C9 C8 H8A 119.8 . . ?
C7 C8 H8A 119.8 . . ?
C8 C9 C10 121.1(3) . . ?
C8 C9 H9A 119.4 . . ?
C10 C9 H9A 119.4 . . ?
C9 C10 C11 119.0(3) . . ?
C9 C10 H10A 120.5 . . ?
C11 C10 H10A 120.5 . . ?
C12 C11 C10 120.2(3) . . ?
C12 C11 H11A 119.9 . . ?
C10 C11 H11A 119.9 . . ?
C11 C12 C7 120.9(3) . . ?
C11 C12 P1 123.5(2) . . ?
C7 C12 P1 115.6(2) . . ?
C18 C13 C14 118.9(3) . . ?
C18 C13 P1 118.3(3) . . ?
C14 C13 P1 122.8(2) . . ?
C15 C14 C13 120.7(3) . . ?
C15 C14 H14A 119.7 . . ?
C13 C14 H14A 119.7 . . ?
C16 C15 C14 119.7(4) . . ?
C16 C15 H15A 120.1 . . ?
C14 C15 H15A 120.1 . . ?
C15 C16 C17 120.6(4) . . ?
C15 C16 H16A 119.7 . . ?
C17 C16 H16A 119.7 . . ?
C16 C17 C18 120.0(4) . . ?
C16 C17 H17A 120.0 . . ?
C18 C17 H17A 120.0 . . ?
C17 C18 C13 120.1(4) . . ?
C17 C18 H18A 119.9 . . ?
C13 C18 H18A 119.9 . . ?
C20 C19 C24 119.0(3) . . ?
C20 C19 P1 119.2(2) . . ?
C24 C19 P1 121.3(3) . . ?
C21 C20 C19 120.3(3) . . ?
C21 C20 H20A 119.9 . . ?
C19 C20 H20A 119.9 . . ?
C20 C21 C22 120.1(4) . . ?
C20 C21 H21A 119.9 . . ?
C22 C21 H21A 119.9 . . ?
C23 C22 C21 119.5(4) . . ?
C23 C22 H22A 120.3 . . ?
C21 C22 H22A 120.3 . . ?
C22 C23 C24 120.8(4) . . ?
C22 C23 H23A 119.6 . . ?
C24 C23 H23A 119.6 . . ?
C23 C24 C19 120.3(4) . . ?
C23 C24 H24A 119.9 . . ?
C19 C24 H24A 119.9 . . ?
C31 P2 C37 107.11(14) . . ?
C31 P2 C30 104.80(13) . . ?
C37 P2 C30 104.13(12) . . ?
C31 P2 Pd1 114.83(10) . . ?
C37 P2 Pd1 113.51(10) . . ?
C30 P2 Pd1 111.55(10) . . ?
C30 C25 C26 118.2(3) . . ?
C30 C25 Ge1 116.37(18) . . ?
C26 C25 Ge1 125.2(2) . . ?
C27 C26 C25 120.4(3) . . ?
C27 C26 H26A 119.8 . . ?
C25 C26 H26A 119.8 . . ?
C28 C27 C26 120.7(3) . . ?
C28 C27 H27A 119.6 . . ?
C26 C27 H27A 119.6 . . ?
C27 C28 C29 120.3(3) . . ?
C27 C28 H28A 119.8 . . ?
C29 C28 H28A 119.8 . . ?
C28 C29 C30 119.0(3) . . ?
C28 C29 H29A 120.5 . . ?
C30 C29 H29A 120.5 . . ?
C25 C30 C29 121.3(2) . . ?
C25 C30 P2 116.9(2) . . ?
C29 C30 P2 121.7(2) . . ?
C32 C31 C36 118.4(3) . . ?
C32 C31 P2 122.0(2) . . ?
C36 C31 P2 118.9(2) . . ?
C33 C32 C31 120.6(3) . . ?
C33 C32 H32A 119.7 . . ?
C31 C32 H32A 119.7 . . ?
C32 C33 C34 120.6(4) . . ?
C32 C33 H33A 119.7 . . ?
C34 C33 H33A 119.7 . . ?
C35 C34 C33 119.2(4) . . ?
C35 C34 H34A 120.4 . . ?
C33 C34 H34A 120.4 . . ?
C36 C35 C34 120.7(4) . . ?
C36 C35 H35A 119.6 . . ?
C34 C35 H35A 119.6 . . ?
C35 C36 C31 120.5(3) . . ?
C35 C36 H36A 119.8 . . ?
C31 C36 H36A 119.8 . . ?
C38 C37 C42 119.1(3) . . ?
C38 C37 P2 117.9(2) . . ?
C42 C37 P2 122.9(2) . . ?
C37 C38 C39 120.3(3) . . ?
C37 C38 H38A 119.8 . . ?
C39 C38 H38A 119.8 . . ?
C40 C39 C38 119.9(3) . . ?
C40 C39 H39A 120.1 . . ?
C38 C39 H39A 120.1 . . ?
C39 C40 C41 120.6(3) . . ?
C39 C40 H40A 119.7 . . ?
C41 C40 H40A 119.7 . . ?
C40 C41 C42 119.9(3) . . ?
C40 C41 H41A 120.0 . . ?
C42 C41 H41A 120.0 . . ?
C37 C42 C41 120.2(3) . . ?
C37 C42 H42A 119.9 . . ?
C41 C42 H42A 119.9 . . ?
C48 C43 C44 113.4(3) . . ?
C48 C43 Pd1 124.6(2) . . ?
C44 C43 Pd1 122.0(2) . . ?
F1 C44 C45 116.0(3) . . ?
F1 C44 C43 119.4(3) . . ?
C45 C44 C43 124.7(3) . . ?
F2 C45 C44 121.9(3) . . ?
F2 C45 C46 119.1(3) . . ?
C44 C45 C46 118.9(3) . . ?
F3 C46 C47 120.4(3) . . ?
F3 C46 C45 120.2(3) . . ?
C47 C46 C45 119.4(3) . . ?
C46 C47 F4 119.6(3) . . ?
C46 C47 C48 119.1(3) . . ?
F4 C47 C48 121.3(3) . . ?
F5 C48 C43 119.7(3) . . ?
F5 C48 C47 115.7(2) . . ?
C43 C48 C47 124.6(3) . . ?

loop_
_geom_bond_atom_site_label_1
_geom_bond_atom_site_label_2
_geom_bond_distance
_geom_bond_site_symmetry_2
_geom_bond_publ_flag
Pd1 C43 2.109(3) . ?
Pd1 P2 2.2776(8) . ?
Pd1 P1 2.2777(8) . ?
Pd1 Ge1 2.4041(4) . ?
Ge1 C1 1.968(3) . ?
Ge1 C25 1.970(3) . ?
Ge1 C7 1.976(3) . ?
C1 C6 1.382(4) . ?
C1 C2 1.384(4) . ?
C2 C3 1.391(5) . ?
C2 H2A 0.9500 . ?
C3 C4 1.380(5) . ?
C3 H3A 0.9500 . ?
C4 C5 1.369(5) . ?
C4 H4A 0.9500 . ?
C5 C6 1.390(5) . ?
C5 H5A 0.9500 . ?
C6 H6A 0.9500 . ?
P1 C13 1.815(3) . ?
P1 C19 1.822(3) . ?
P1 C12 1.833(3) . ?
C7 C12 1.394(4) . ?
C7 C8 1.395(4) . ?
C8 C9 1.380(4) . ?
C8 H8A 0.9500 . ?
C9 C10 1.384(4) . ?
C9 H9A 0.9500 . ?
C10 C11 1.390(4) . ?
C10 H10A 0.9500 . ?
C11 C12 1.387(4) . ?
C11 H11A 0.9500 . ?
C13 C18 1.390(4) . ?
C13 C14 1.390(5) . ?
C14 C15 1.382(5) . ?
C14 H14A 0.9500 . ?
C15 C16 1.373(5) . ?
C15 H15A 0.9500 . ?
C16 C17 1.376(6) . ?
C16 H16A 0.9500 . ?
C17 C18 1.387(5) . ?
C17 H17A 0.9500 . ?
C18 H18A 0.9500 . ?
C19 C20 1.383(5) . ?
C19 C24 1.392(4) . ?
C20 C21 1.382(5) . ?
C20 H20A 0.9500 . ?
C21 C22 1.392(6) . ?
C21 H21A 0.9500 . ?
C22 C23 1.366(6) . ?
C22 H22A 0.9500 . ?
C23 C24 1.377(5) . ?
C23 H23A 0.9500 . ?
C24 H24A 0.9500 . ?
P2 C31 1.808(3) . ?
P2 C37 1.820(3) . ?
P2 C30 1.836(3) . ?
C25 C30 1.387(4) . ?
C25 C26 1.408(3) . ?
C26 C27 1.380(4) . ?
C26 H26A 0.9500 . ?
C27 C28 1.371(5) . ?
C27 H27A 0.9500 . ?
C28 C29 1.390(4) . ?
C28 H28A 0.9500 . ?
C29 C30 1.399(4) . ?
C29 H29A 0.9500 . ?
C31 C32 1.385(4) . ?
C31 C36 1.397(4) . ?
C32 C33 1.369(5) . ?
C32 H32A 0.9500 . ?
C33 C34 1.381(5) . ?
C33 H33A 0.9500 . ?
C34 C35 1.377(5) . ?
C34 H34A 0.9500 . ?
C35 C36 1.365(5) . ?
C35 H35A 0.9500 . ?
C36 H36A 0.9500 . ?
C37 C38 1.384(4) . ?
C37 C42 1.389(4) . ?
C38 C39 1.396(4) . ?
C38 H38A 0.9500 . ?
C39 C40 1.366(5) . ?
C39 H39A 0.9500 . ?
C40 C41 1.377(5) . ?
C40 H40A 0.9500 . ?
C41 C42 1.390(4) . ?
C41 H41A 0.9500 . ?
C42 H42A 0.9500 . ?
C43 C48 1.369(3) . ?
C43 C44 1.376(4) . ?
C44 F1 1.366(3) . ?
C44 C45 1.371(5) . ?
C45 F2 1.344(4) . ?
C45 C46 1.378(4) . ?
C46 F3 1.351(4) . ?
C46 C47 1.352(5) . ?
C47 F4 1.354(3) . ?
C47 C48 1.385(5) . ?
C48 F5 1.366(3) . ?

loop_
_geom_hbond_atom_site_label_D
_geom_hbond_atom_site_label_H
_geom_hbond_atom_site_label_A
_geom_hbond_distance_DH
_geom_hbond_distance_HA
_geom_hbond_distance_DA
_geom_hbond_angle_DHA
_geom_hbond_site_symmetry_A
C42 H42A F2 0.95 2.53 3.184(4) 126.0 2_645

loop_
_geom_torsion_atom_site_label_1
_geom_torsion_atom_site_label_2
_geom_torsion_atom_site_label_3
_geom_torsion_atom_site_label_4
_geom_torsion
_geom_torsion_site_symmetry_1
_geom_torsion_site_symmetry_2
_geom_torsion_site_symmetry_3
_geom_torsion_site_symmetry_4
_geom_torsion_publ_flag
C6 C1 C2 C3 0.4(4) . . . . ?
Ge1 C1 C2 C3 -179.3(2) . . . . ?
C1 C2 C3 C4 0.3(5) . . . . ?
C2 C3 C4 C5 -0.6(6) . . . . ?
C3 C4 C5 C6 0.3(6) . . . . ?
C2 C1 C6 C5 -0.7(4) . . . . ?
Ge1 C1 C6 C5 179.0(2) . . . . ?
C4 C5 C6 C1 0.4(5) . . . . ?
C12 C7 C8 C9 -0.2(5) . . . . ?
Ge1 C7 C8 C9 178.8(3) . . . . ?
C7 C8 C9 C10 0.1(6) . . . . ?
C8 C9 C10 C11 -0.2(6) . . . . ?
C9 C10 C11 C12 0.4(5) . . . . ?
C10 C11 C12 C7 -0.5(5) . . . . ?
C10 C11 C12 P1 179.2(3) . . . . ?
C8 C7 C12 C11 0.4(5) . . . . ?
Ge1 C7 C12 C11 -178.7(2) . . . . ?
C8 C7 C12 P1 -179.3(2) . . . . ?
Ge1 C7 C12 P1 1.6(3) . . . . ?
C13 P1 C12 C11 -89.3(3) . . . . ?
C19 P1 C12 C11 22.8(3) . . . . ?
Pd1 P1 C12 C11 149.3(3) . . . . ?
C13 P1 C12 C7 90.4(2) . . . . ?
C19 P1 C12 C7 -157.5(2) . . . . ?
Pd1 P1 C12 C7 -31.0(3) . . . . ?
C19 P1 C13 C18 103.9(3) . . . . ?
C12 P1 C13 C18 -142.7(2) . . . . ?
Pd1 P1 C13 C18 -24.2(3) . . . . ?
C19 P1 C13 C14 -78.2(3) . . . . ?
C12 P1 C13 C14 35.2(3) . . . . ?
Pd1 P1 C13 C14 153.7(2) . . . . ?
C18 C13 C14 C15 0.9(5) . . . . ?
P1 C13 C14 C15 -176.9(3) . . . . ?
C13 C14 C15 C16 -2.0(6) . . . . ?
C14 C15 C16 C17 1.6(6) . . . . ?
C15 C16 C17 C18 -0.2(6) . . . . ?
C16 C17 C18 C13 -0.9(5) . . . . ?
C14 C13 C18 C17 0.5(5) . . . . ?
P1 C13 C18 C17 178.5(3) . . . . ?
C13 P1 C19 C20 166.5(3) . . . . ?
C12 P1 C19 C20 54.1(3) . . . . ?
Pd1 P1 C19 C20 -67.6(3) . . . . ?
C13 P1 C19 C24 -21.2(3) . . . . ?
C12 P1 C19 C24 -133.6(3) . . . . ?
Pd1 P1 C19 C24 104.7(3) . . . . ?
C24 C19 C20 C21 1.0(6) . . . . ?
P1 C19 C20 C21 173.4(3) . . . . ?
C19 C20 C21 C22 -1.8(6) . . . . ?
C20 C21 C22 C23 1.8(7) . . . . ?
C21 C22 C23 C24 -1.1(7) . . . . ?
C22 C23 C24 C19 0.3(6) . . . . ?
C20 C19 C24 C23 -0.3(5) . . . . ?
P1 C19 C24 C23 -172.5(3) . . . . ?
C30 C25 C26 C27 1.7(4) . . . . ?
Ge1 C25 C26 C27 175.2(2) . . . . ?
C25 C26 C27 C28 -1.9(5) . . . . ?
C26 C27 C28 C29 0.7(5) . . . . ?
C27 C28 C29 C30 0.7(4) . . . . ?
C26 C25 C30 C29 -0.3(4) . . . . ?
Ge1 C25 C30 C29 -174.5(2) . . . . ?
C26 C25 C30 P2 177.1(2) . . . . ?
Ge1 C25 C30 P2 3.0(3) . . . . ?
C28 C29 C30 C25 -0.8(4) . . . . ?
C28 C29 C30 P2 -178.1(2) . . . . ?
C31 P2 C30 C25 143.7(2) . . . . ?
C37 P2 C30 C25 -103.9(2) . . . . ?
Pd1 P2 C30 C25 18.9(2) . . . . ?
C31 P2 C30 C29 -38.9(3) . . . . ?
C37 P2 C30 C29 73.5(3) . . . . ?
Pd1 P2 C30 C29 -163.7(2) . . . . ?
C37 P2 C31 C32 39.6(3) . . . . ?
C30 P2 C31 C32 149.8(3) . . . . ?
Pd1 P2 C31 C32 -87.4(3) . . . . ?
C37 P2 C31 C36 -149.6(2) . . . . ?
C30 P2 C31 C36 -39.4(3) . . . . ?
Pd1 P2 C31 C36 83.4(3) . . . . ?
C36 C31 C32 C33 0.8(5) . . . . ?
P2 C31 C32 C33 171.7(3) . . . . ?
C31 C32 C33 C34 0.4(6) . . . . ?
C32 C33 C34 C35 -1.6(7) . . . . ?
C33 C34 C35 C36 1.5(7) . . . . ?
C34 C35 C36 C31 -0.3(6) . . . . ?
C32 C31 C36 C35 -0.8(5) . . . . ?
P2 C31 C36 C35 -172.0(3) . . . . ?
C31 P2 C37 C38 -147.9(2) . . . . ?
C30 P2 C37 C38 101.4(2) . . . . ?
Pd1 P2 C37 C38 -20.1(2) . . . . ?
C31 P2 C37 C42 36.3(3) . . . . ?
C30 P2 C37 C42 -74.4(3) . . . . ?
Pd1 P2 C37 C42 164.1(2) . . . . ?
C42 C37 C38 C39 0.4(4) . . . . ?
P2 C37 C38 C39 -175.5(2) . . . . ?
C37 C38 C39 C40 -0.7(5) . . . . ?
C38 C39 C40 C41 0.5(5) . . . . ?
C39 C40 C41 C42 -0.1(5) . . . . ?
C38 C37 C42 C41 0.1(4) . . . . ?
P2 C37 C42 C41 175.8(2) . . . . ?
C40 C41 C42 C37 -0.3(5) . . . . ?
C48 C43 C44 F1 178.1(3) . . . . ?
Pd1 C43 C44 F1 -1.1(4) . . . . ?
C48 C43 C44 C45 -1.1(5) . . . . ?
Pd1 C43 C44 C45 179.7(3) . . . . ?
F1 C44 C45 F2 0.8(6) . . . . ?
C43 C44 C45 F2 -180.0(4) . . . . ?
F1 C44 C45 C46 -178.5(4) . . . . ?
C43 C44 C45 C46 0.8(6) . . . . ?
F2 C45 C46 F3 0.8(7) . . . . ?
C44 C45 C46 F3 -180.0(4) . . . . ?
F2 C45 C46 C47 -179.4(4) . . . . ?
C44 C45 C46 C47 -0.1(7) . . . . ?
F3 C46 C47 F4 -0.7(6) . . . . ?
C45 C46 C47 F4 179.4(4) . . . . ?
F3 C46 C47 C48 179.7(4) . . . . ?
C45 C46 C47 C48 -0.1(6) . . . . ?
C44 C43 C48 F5 -178.4(3) . . . . ?
Pd1 C43 C48 F5 0.8(4) . . . . ?
C44 C43 C48 C47 0.8(5) . . . . ?
Pd1 C43 C48 C47 -180.0(3) . . . . ?
C46 C47 C48 F5 179.0(3) . . . . ?
F4 C47 C48 F5 -0.5(5) . . . . ?
C46 C47 C48 C43 -0.2(6) . . . . ?
F4 C47 C48 C43 -179.8(3) . . . . ?
